data_1573753
loop_
_publ_author_name
'Zhang, Shengrui'
'Yu, Zhongqi'
'Demessence, Aude'
'Guillou, Nathalie'
'Xu, Shujue'
'Liu, Han'
'Fu, Yuru'
'Zhang, Jingpei'
'Li, Minjie'

_publ_section_title
;
 Self-Assembly Processes of 2D Au(I)-S(CH2)2COOH Lamellae
;
_journal_name_full Nanoscale
_journal_paper_doi 10.1039/D4NR05118A
_journal_year 2025
_chemical_formula_moiety 'C3 H5 Ag O2 S'
_chemical_formula_sum 'C3 H5 Ag O2 S'
_chemical_formula_weight 213.00
_chemical_name_mineral '[Ag(SC2H4COOH]n'
_chemical_name_systematic Ag-MPA
_space_group_IT_number 14
_space_group_name_Hall '-P 2ybc'
_space_group_name_H-M_alt 'P 1 21/c 1'
_symmetry_cell_setting monoclinic
_symmetry_space_group_name_H-M 'P 1 21/c 1'
_audit_update_record
;
2024-09-23 deposited with the CCDC.	2025-01-21 downloaded from the CCDC.
;
_cell_angle_alpha 90
_cell_angle_beta 99.6952(10)
_cell_angle_gamma 90
_cell_formula_units_Z 4
_cell_length_a 13.61196(17)
_cell_length_b 6.63372(6)
_cell_length_c 5.94002(5)
_cell_measurement_temperature 293
_cell_volume 528.711(9)
_computing_molecular_graphics DIAMOND
_computing_structure_refinement TOPAS
_computing_structure_solution TOPAS
_diffrn_ambient_temperature 293
_diffrn_measurement_device_type 'Mythen Detector'
_diffrn_radiation_monochromator 'Si(111) double monochromator'
_diffrn_radiation_type 'X-ray synchrotron'
_diffrn_radiation_wavelength 0.6887
_diffrn_source Synchrotron
_exptl_crystal_colour colourless
_exptl_crystal_description polycrystalline
_pd_meas_2theta_range_inc 0.003544
_pd_meas_2theta_range_max 66.06574
_pd_meas_2theta_range_min 0.99993
_pd_proc_2theta_range_inc 0.005
_pd_proc_2theta_range_max 48.0
_pd_proc_2theta_range_min 2.0
_pd_proc_ls_background_function 'Chebychev polynomial and two additional peaks'
_pd_proc_ls_profile_function 'Thomson-Cox-Hastings pseudo-Voigt convoluted with Finger et al function'
_pd_proc_ls_prof_R_factor 0.034
_pd_proc_ls_prof_wR_factor 0.047
_pd_spec_mounting 'glass capillary'
_pd_spec_mount_mode transmission
_pd_spec_shape cylinder
_refine_ls_goodness_of_fit_all 2.90
_refine_ls_number_reflns 940
_refine_ls_R_I_factor 0.016
_cod_data_source_file d4nr05118a2.cif
_cod_data_source_block '[Ag(SC2H4COOH]n'
_cod_original_cell_volume 528.710(10)
_cod_original_sg_symbol_H-M P21/c
_cod_database_code 1573753
_refine_ls_number_structural_parameters 24
_refine_ls_number_profile_parameters 27

loop_
_symmetry_equiv_pos_as_xyz
'x, y, z '
'-x, y+1/2, -z+1/2 '
'x, -y+1/2, z+1/2 '
'-x, -y, -z '

loop_
_atom_site_label
_atom_site_type_symbol
_atom_site_symmetry_multiplicity
_atom_site_fract_x
_atom_site_fract_y
_atom_site_fract_z
_atom_site_occupancy
_atom_site_B_iso_or_equiv
Ag Ag 4 0.50650(9) 0.2485(3) 0.2428(3) 1 2.86(3)
S S 4 0.37921(16) 0.0131(8) 0.1025(4) 1 1.83(7)
C1 C 4 0.2883(9) 0.039(3) 0.291(2) 1 3.20(12)
C2 C 4 0.1941(13) -0.071(5) 0.201(4) 1 3.20(12)
C3 C 4 0.109(2) -0.040(8) 0.336(7) 1 3.20(12)
O1 O 4 0.032(2) -0.128(10) 0.261(11) 1 3.20(12)
O2 O 4 0.122(4) 0.069(9) 0.509(8) 1 3.20(12)
H11 H 4 0.2762(11) 0.185(3) 0.279(3) 1 4
H12 H 4 0.3032(15) 0.024(4) 0.458(2) 1 4
H21 H 4 0.1627(13) -0.008(5) 0.057(5) 1 4
H22 H 4 0.2106(19) -0.204(4) 0.146(5) 1 4
H3 H 4 -0.021(2) -0.118(12) 0.333(14) 1 4

loop_
_geom_angle_atom_site_label_1
_geom_angle_atom_site_label_2
_geom_angle_atom_site_label_3
_geom_angle
_geom_angle_site_symmetry_1
_geom_angle_site_symmetry_3
_geom_angle_publ_flag
Ag S C1 104.7(4) . . ?

loop_
_geom_bond_atom_site_label_1
_geom_bond_atom_site_label_2
_geom_bond_distance
_geom_bond_site_symmetry_2
_geom_bond_publ_flag
Ag S 2.377(4) . ?
